data_7042295
loop_
_publ_author_name
'Szkop, Kevin M.'
'Stephan, Douglas W.'

_publ_section_title
;
 Metal-free pincer ligand chemistry polycationic phosphonium Lewis acids.
;
_journal_issue 12
_journal_name_full 'Dalton transactions (Cambridge, England : 2003)'
_journal_page_first 3921
_journal_page_last 3928
_journal_paper_doi 10.1039/c7dt00441a
_journal_volume 46
_journal_year 2017
_chemical_formula_sum 'C66 H54 F16 N2 O12 P4 S4'
_chemical_formula_weight 1623.23
_space_group_crystal_system monoclinic
_space_group_IT_number 14
_space_group_name_Hall '-P 2ybc'
_space_group_name_H-M_alt 'P 1 21/c 1'
_symmetry_space_group_name_Hall '-P 2ybc'
_symmetry_space_group_name_H-M 'P 1 21/c 1'
_atom_sites_solution_hydrogens geom
_atom_sites_solution_primary direct
_atom_sites_solution_secondary difmap
_audit_creation_method SHELXL-2014/7
_audit_update_record
;
2017-02-27 deposited with the CCDC.
2017-03-01 downloaded from the CCDC.
;
_cell_angle_alpha 90
_cell_angle_beta 91.850(3)
_cell_angle_gamma 90
_cell_formula_units_Z 4
_cell_length_a 23.497(2)
_cell_length_b 16.0412(15)
_cell_length_c 18.2355(14)
_cell_measurement_reflns_used 9909
_cell_measurement_temperature 150(2)
_cell_measurement_theta_max 27.31
_cell_measurement_theta_min 2.45
_cell_volume 6869.7(10)
_computing_cell_refinement 'Bruker SAINT'
_computing_data_collection 'Bruker APEX2'
_computing_data_reduction 'Bruker SAINT'
_computing_molecular_graphics 'Bruker SHELXTL'
_computing_publication_material 'Bruker SHELXTL'
_computing_structure_refinement 'SHELXL-2014/7 (Sheldrick 2014)'
_computing_structure_solution 'SHELXS-97 (Sheldrick 2008)'
_diffrn_ambient_temperature 150(2)
_diffrn_measured_fraction_theta_full 0.999
_diffrn_measured_fraction_theta_max 0.994
_diffrn_measurement_device_type 'Bruker Kappa APEX II CCD'
_diffrn_measurement_method '\f and \w scans'
_diffrn_radiation_type MoK\a
_diffrn_radiation_wavelength 0.71073
_diffrn_reflns_av_R_equivalents 0.0445
_diffrn_reflns_av_unetI/netI 0.0447
_diffrn_reflns_Laue_measured_fraction_full 0.999
_diffrn_reflns_Laue_measured_fraction_max 0.994
_diffrn_reflns_limit_h_max 30
_diffrn_reflns_limit_h_min -30
_diffrn_reflns_limit_k_max 20
_diffrn_reflns_limit_k_min -20
_diffrn_reflns_limit_l_max 23
_diffrn_reflns_limit_l_min -17
_diffrn_reflns_number 62904
_diffrn_reflns_point_group_measured_fraction_full 0.999
_diffrn_reflns_point_group_measured_fraction_max 0.994
_diffrn_reflns_theta_full 25.242
_diffrn_reflns_theta_max 27.514
_diffrn_reflns_theta_min 0.867
_exptl_absorpt_coefficient_mu 0.339
_exptl_absorpt_correction_type multi-scan
_exptl_absorpt_process_details '(Blessing, 1995)'
_exptl_crystal_colour colourless
_exptl_crystal_density_diffrn 1.569
_exptl_crystal_density_meas ?
_exptl_crystal_description block/shard
_exptl_crystal_F_000 3312
_exptl_crystal_size_max 0.090
_exptl_crystal_size_mid 0.090
_exptl_crystal_size_min 0.080
_exptl_transmission_factor_max 0.7456
_exptl_transmission_factor_min 0.7132
_refine_diff_density_max 1.547
_refine_diff_density_min -0.629
_refine_diff_density_rms 0.065
_refine_ls_extinction_method none
_refine_ls_goodness_of_fit_ref 1.033
_refine_ls_hydrogen_treatment constr
_refine_ls_matrix_type full
_refine_ls_number_parameters 1001
_refine_ls_number_reflns 15715
_refine_ls_number_restraints 85
_refine_ls_restrained_S_all 1.037
_refine_ls_R_factor_all 0.0733
_refine_ls_R_factor_gt 0.0472
_refine_ls_shift/su_max 0.002
_refine_ls_shift/su_mean 0.000
_refine_ls_structure_factor_coef Fsqd
_refine_ls_weighting_details 'w=1/[\s^2^(Fo^2^)+(0.0452P)^2^+8.1656P] where P=(Fo^2^+2Fc^2^)/3'
_refine_ls_weighting_scheme calc
_refine_ls_wR_factor_gt 0.1098
_refine_ls_wR_factor_ref 0.1211
_reflns_Friedel_coverage 0.000
_reflns_number_gt 11622
_reflns_number_total 15715
_reflns_threshold_expression 'I > 2\s(I)'
_cod_data_source_file c7dt00441a2.cif
_cod_data_source_block pre1
_cod_depositor_comments
;
The following automatic conversions were performed:

'_exptl_crystal_density_meas' value 'not measured' was changed to '?'
- the value is perceived as not measured.

Automatic conversion script
Id: cif_fix_values 4973 2017-02-22 13:04:09Z antanas 

 Adding full bibliography for 7042293--7042297.cif.
;
_cod_original_cell_volume 6869.9(10)
_cod_database_code 7042295
_shelx_shelxl_version_number 2014/7
_shelx_space_group_comment
;
The symmetry employed for this shelxl refinement is uniquely defined
by the following loop, which should always be used as a source of
symmetry information in preference to the above space-group names.
They are only intended as comments.
;

loop_
_space_group_symop_operation_xyz
'x, y, z'
'-x, y+1/2, -z+1/2'
'-x, -y, -z'
'x, -y-1/2, z-1/2'

loop_
_atom_site_label
_atom_site_type_symbol
_atom_site_fract_x
_atom_site_fract_y
_atom_site_fract_z
_atom_site_U_iso_or_equiv
_atom_site_adp_type
_atom_site_occupancy
_atom_site_site_symmetry_order
_atom_site_calc_flag
_atom_site_refinement_flags_posn
_atom_site_refinement_flags_adp
_atom_site_refinement_flags_occupancy
_atom_site_disorder_assembly
_atom_site_disorder_group
P4 P 0.89452(3) 0.27666(4) 1.09178(4) 0.02042(14) Uani 1 1 d . . . . .
S2 S 1.02047(3) 0.34222(4) 1.35217(4) 0.02836(15) Uani 1 1 d . . . . .
S3 S 0.78602(3) 0.10190(4) 1.37614(3) 0.02339(14) Uani 1 1 d . . . . .
S5 S 0.70440(3) 0.88746(4) 1.88261(3) 0.02341(14) Uani 1 1 d . . . . .
P1 P 0.64001(3) 1.18435(4) 1.87351(3) 0.02053(14) Uani 1 1 d . . . . .
P2 P 0.39998(3) 1.24112(4) 1.91746(4) 0.02255(14) Uani 1 1 d . . . . .
P3 P 1.13651(3) 0.32397(4) 1.12831(3) 0.01918(13) Uani 1 1 d . . . . .
F1 F 0.69668(6) 1.18663(10) 1.83160(8) 0.0311(4) Uani 1 1 d . . . . .
F2 F 0.43521(7) 1.27016(10) 1.85214(8) 0.0322(4) Uani 1 1 d . . . . .
F3 F 0.93628(7) 0.24954(10) 1.15434(8) 0.0309(4) Uani 1 1 d . . . . .
F4 F 1.19551(6) 0.32347(10) 1.16968(8) 0.0288(3) Uani 1 1 d . . . . .
F5 F 1.01635(8) 0.48336(10) 1.42364(10) 0.0404(4) Uani 1 1 d . . . . .
F6 F 1.02626(11) 0.37488(13) 1.49241(10) 0.0659(7) Uani 1 1 d . . . . .
F7 F 0.94548(8) 0.40265(13) 1.44006(12) 0.0572(6) Uani 1 1 d . . . . .
F8 F 0.76908(9) 0.18693(13) 1.25371(10) 0.0524(5) Uani 1 1 d . . . . .
F9 F 0.83241(11) 0.23872(14) 1.32714(11) 0.0673(7) Uani 1 1 d . . . . .
F10 F 0.85094(9) 0.12861(16) 1.26498(11) 0.0691(7) Uani 1 1 d . . . . .
F14 F 0.65796(11) 0.87607(16) 1.75110(11) 0.0739(7) Uani 1 1 d . . . . .
F15 F 0.74314(10) 0.82947(13) 1.75991(11) 0.0591(6) Uani 1 1 d . . . . .
F16 F 0.67513(10) 0.75792(12) 1.80280(11) 0.0622(6) Uani 1 1 d . . . . .
O1 O 1.00615(9) 0.25831(12) 1.37424(12) 0.0367(5) Uani 1 1 d . . . . .
O2 O 1.08082(9) 0.35877(13) 1.34641(12) 0.0389(5) Uani 1 1 d . . . . .
O3 O 0.98655(10) 0.37591(13) 1.29240(11) 0.0412(5) Uani 1 1 d . . . . .
O4 O 0.83782(8) 0.08828(13) 1.41968(11) 0.0359(5) Uani 1 1 d . . . . .
O5 O 0.76466(10) 0.02889(13) 1.33894(12) 0.0418(5) Uani 1 1 d . . . . .
O6 O 0.74454(9) 0.15256(13) 1.41109(11) 0.0373(5) Uani 1 1 d . . . . .
O10 O 0.64746(8) 0.88979(12) 1.91100(11) 0.0344(5) Uani 1 1 d . . . . .
O11 O 0.74309(9) 0.83378(15) 1.92290(11) 0.0424(5) Uani 1 1 d . . . . .
O12 O 0.72655(9) 0.96770(12) 1.86239(11) 0.0381(5) Uani 1 1 d . . . . .
N1 N 0.52535(9) 1.13036(13) 1.90232(11) 0.0207(4) Uani 1 1 d . . . . .
N2 N 1.01972(8) 0.38117(12) 1.09427(11) 0.0179(4) Uani 1 1 d . . . . .
C44A C 0.69469(12) 1.12044(18) 2.10749(14) 0.0286(6) Uani 1 1 d . . . . .
H44A H 0.7073 1.1061 2.1559 0.034 Uiso 1 1 calc R U . . .
C43A C 0.68206(11) 1.05841(17) 2.05721(14) 0.0258(6) Uani 1 1 d . . . . .
H43A H 0.6865 1.0016 2.0708 0.031 Uiso 1 1 calc R U . . .
C42A C 0.66283(11) 1.07896(16) 1.98691(14) 0.0239(5) Uani 1 1 d . . . . .
H42A H 0.6529 1.0363 1.9527 0.029 Uiso 1 1 calc R U . . .
C41A C 0.65808(10) 1.16266(15) 1.96664(13) 0.0196(5) Uani 1 1 d . . . . .
C111 C 0.60592(11) 1.09687(17) 1.82935(14) 0.0246(5) Uani 1 1 d . . . . .
H11A H 0.5970 1.1113 1.7774 0.030 Uiso 1 1 calc R U . . .
H11B H 0.6328 1.0493 1.8299 0.030 Uiso 1 1 calc R U . . .
C11A C 0.55172(11) 1.07025(16) 1.86502(13) 0.0219(5) Uani 1 1 d . . . . .
C15A C 0.47649(11) 1.11029(17) 1.93417(14) 0.0238(5) Uani 1 1 d . . . . .
C222 C 0.44729(11) 1.17997(18) 1.97463(14) 0.0272(6) Uani 1 1 d . . . . .
H22A H 0.4767 1.2171 1.9970 0.033 Uiso 1 1 calc R U . . .
H22B H 0.4255 1.1555 2.0149 0.033 Uiso 1 1 calc R U . . .
C31A C 0.37877(11) 1.33265(16) 1.96329(14) 0.0237(5) Uani 1 1 d . . . . .
C32A C 0.38783(12) 1.41072(18) 1.93168(16) 0.0312(6) Uani 1 1 d . . . . .
H32A H 0.4043 1.4150 1.8849 0.037 Uiso 1 1 calc R U . . .
C33A C 0.37242(12) 1.48184(18) 1.96959(19) 0.0381(7) Uani 1 1 d . . . . .
H33A H 0.3786 1.5353 1.9488 0.046 Uiso 1 1 calc R U . . .
C34A C 0.34797(12) 1.47535(19) 2.03771(18) 0.0370(7) Uani 1 1 d . . . . .
H34A H 0.3371 1.5243 2.0631 0.044 Uiso 1 1 calc R U . . .
C51A C 0.60923(11) 1.28393(16) 1.85739(14) 0.0248(6) Uani 1 1 d . . . . .
C56A C 0.57342(11) 1.32019(16) 1.90744(16) 0.0275(6) Uani 1 1 d . . . . .
H56A H 0.5659 1.2926 1.9522 0.033 Uiso 1 1 calc R U . . .
C55A C 0.54869(13) 1.39672(18) 1.89173(19) 0.0378(7) Uani 1 1 d . . . . .
H55A H 0.5243 1.4219 1.9259 0.045 Uiso 1 1 calc R U . . .
C54A C 0.55948(15) 1.43651(19) 1.8265(2) 0.0494(9) Uani 1 1 d . . . . .
H54A H 0.5421 1.4888 1.8157 0.059 Uiso 1 1 calc R U . . .
C53A C 0.59532(16) 1.4009(2) 1.7769(2) 0.0492(9) Uani 1 1 d . . . . .
H53A H 0.6027 1.4291 1.7324 0.059 Uiso 1 1 calc R U . . .
C52A C 0.62074(13) 1.32408(19) 1.79126(16) 0.0366(7) Uani 1 1 d . . . . .
H52A H 0.6453 1.2994 1.7571 0.044 Uiso 1 1 calc R U . . .
C45A C 0.68916(12) 1.20331(18) 2.08795(15) 0.0319(6) Uani 1 1 d . . . . .
H45A H 0.6975 1.2455 2.1233 0.038 Uiso 1 1 calc R U . . .
C46A C 0.67150(11) 1.22559(17) 2.01720(14) 0.0267(6) Uani 1 1 d . . . . .
H46A H 0.6686 1.2826 2.0035 0.032 Uiso 1 1 calc R U . . .
C12A C 0.53106(12) 0.98909(17) 1.85847(15) 0.0299(6) Uani 1 1 d . . . . .
H12A H 0.5509 0.9483 1.8315 0.036 Uiso 1 1 calc R U . . .
C13A C 0.48115(13) 0.96937(18) 1.89203(17) 0.0362(7) Uani 1 1 d . . . . .
H13A H 0.4660 0.9145 1.8890 0.043 Uiso 1 1 calc R U . . .
C14A C 0.45334(12) 1.03102(18) 1.93039(16) 0.0322(6) Uani 1 1 d . . . . .
H14A H 0.4188 1.0190 1.9538 0.039 Uiso 1 1 calc R U . . .
C21A C 0.34225(11) 1.18293(16) 1.87738(13) 0.0224(5) Uani 1 1 d . . . . .
C22A C 0.35273(12) 1.12740(16) 1.81982(14) 0.0269(6) Uani 1 1 d . . . . .
H22C H 0.3902 1.1204 1.8028 0.032 Uiso 1 1 calc R U . . .
C23A C 0.30806(13) 1.08314(17) 1.78825(14) 0.0298(6) Uani 1 1 d . . . . .
H23A H 0.3147 1.0460 1.7488 0.036 Uiso 1 1 calc R U . . .
C24A C 0.25301(12) 1.09262(17) 1.81392(15) 0.0297(6) Uani 1 1 d . . . . .
H24A H 0.2224 1.0617 1.7921 0.036 Uiso 1 1 calc R U . . .
C25A C 0.24298(12) 1.14685(18) 1.87089(16) 0.0320(6) Uani 1 1 d . . . . .
H25A H 0.2055 1.1529 1.8882 0.038 Uiso 1 1 calc R U . . .
C26A C 0.28734(11) 1.19267(16) 1.90303(15) 0.0261(6) Uani 1 1 d . . . . .
H26A H 0.2804 1.2302 1.9420 0.031 Uiso 1 1 calc R U . . .
C36A C 0.35484(12) 1.32558(18) 2.03207(15) 0.0288(6) Uani 1 1 d . . . . .
H36A H 0.3492 1.2724 2.0535 0.035 Uiso 1 1 calc R U . . .
C35A C 0.33942(12) 1.39805(19) 2.06870(16) 0.0343(7) Uani 1 1 d . . . . .
H35A H 0.3229 1.3942 2.1154 0.041 Uiso 1 1 calc R U . . .
C24B C 0.76355(15) 0.43606(19) 1.20376(18) 0.0425(8) Uani 1 1 d . . . . .
H24B H 0.7356 0.4678 1.2278 0.051 Uiso 1 1 calc R U . . .
C23B C 0.75123(14) 0.4033(2) 1.13560(19) 0.0419(8) Uani 1 1 d . . . . .
H23B H 0.7150 0.4129 1.1126 0.050 Uiso 1 1 calc R U . . .
C22B C 0.79164(12) 0.35620(18) 1.10013(16) 0.0320(6) Uani 1 1 d . . . . .
H22D H 0.7833 0.3342 1.0526 0.038 Uiso 1 1 calc R U . . .
C21B C 0.84433(11) 0.34153(16) 1.13472(13) 0.0229(5) Uani 1 1 d . . . . .
C444 C 0.93583(10) 0.33120(16) 1.02656(14) 0.0220(5) Uani 1 1 d . . . . .
H44B H 0.9628 0.2921 1.0040 0.026 Uiso 1 1 calc R U . . .
H44C H 0.9103 0.3538 0.9871 0.026 Uiso 1 1 calc R U . . .
C15B C 0.96871(10) 0.40191(15) 1.06320(13) 0.0195(5) Uani 1 1 d . . . . .
C11B C 1.04948(10) 0.44141(15) 1.12899(13) 0.0191(5) Uani 1 1 d . . . . .
C333 C 1.10450(11) 0.41436(15) 1.16721(14) 0.0210(5) Uani 1 1 d . . . . .
H33B H 1.0970 0.4029 1.2194 0.025 Uiso 1 1 calc R U . . .
H33C H 1.1320 0.4611 1.1658 0.025 Uiso 1 1 calc R U . . .
C51B C 1.15309(10) 0.33737(15) 1.03524(14) 0.0209(5) Uani 1 1 d . . . . .
C52B C 1.19794(12) 0.39236(18) 1.02014(16) 0.0305(6) Uani 1 1 d . . . . .
H52B H 1.2183 0.4195 1.0591 0.037 Uiso 1 1 calc R U . . .
C53B C 1.21210(13) 0.4065(2) 0.94861(17) 0.0374(7) Uani 1 1 d . . . . .
H53B H 1.2426 0.4429 0.9382 0.045 Uiso 1 1 calc R U . . .
C54B C 1.18203(12) 0.36775(18) 0.89184(16) 0.0324(6) Uani 1 1 d . . . . .
H54B H 1.1919 0.3784 0.8426 0.039 Uiso 1 1 calc R U . . .
C34B C 0.81819(11) 0.03657(18) 1.00168(16) 0.0309(6) Uani 1 1 d . . . . .
H34B H 0.8017 -0.0136 0.9833 0.037 Uiso 1 1 calc R U . . .
C33B C 0.80826(11) 0.11049(18) 0.96462(16) 0.0313(6) Uani 1 1 d . . . . .
H33D H 0.7854 0.1105 0.9207 0.038 Uiso 1 1 calc R U . . .
C32B C 0.83140(11) 0.18491(17) 0.99084(15) 0.0266(6) Uani 1 1 d . . . . .
H32B H 0.8247 0.2358 0.9653 0.032 Uiso 1 1 calc R U . . .
C31B C 0.86487(10) 0.18296(15) 1.05587(14) 0.0209(5) Uani 1 1 d . . . . .
C25B C 0.81584(16) 0.4235(2) 1.23756(18) 0.0461(9) Uani 1 1 d . . . . .
H25B H 0.8238 0.4473 1.2845 0.055 Uiso 1 1 calc R U . . .
C26B C 0.85738(14) 0.37615(19) 1.20392(16) 0.0364(7) Uani 1 1 d . . . . .
H26B H 0.8936 0.3675 1.2273 0.044 Uiso 1 1 calc R U . . .
C41B C 1.10449(11) 0.22771(15) 1.14924(13) 0.0201(5) Uani 1 1 d . . . . .
C42B C 1.06018(11) 0.22496(16) 1.19804(14) 0.0236(5) Uani 1 1 d . . . . .
H42B H 1.0440 0.2752 1.2156 0.028 Uiso 1 1 calc R U . . .
C43B C 1.03976(12) 0.14849(17) 1.22090(15) 0.0291(6) Uani 1 1 d . . . . .
H43B H 1.0102 0.1463 1.2551 0.035 Uiso 1 1 calc R U . . .
C44B C 1.06224(13) 0.07552(17) 1.19409(16) 0.0318(6) Uani 1 1 d . . . . .
H44D H 1.0481 0.0232 1.2098 0.038 Uiso 1 1 calc R U . . .
C45B C 1.10538(14) 0.07867(17) 1.14421(17) 0.0352(7) Uani 1 1 d . . . . .
H45B H 1.1202 0.0282 1.1254 0.042 Uiso 1 1 calc R U . . .
C46B C 1.12721(12) 0.15421(17) 1.12134(16) 0.0296(6) Uani 1 1 d . . . . .
H46B H 1.1570 0.1560 1.0874 0.035 Uiso 1 1 calc R U . . .
C55B C 1.13762(12) 0.31348(17) 0.90590(15) 0.0284(6) Uani 1 1 d . . . . .
H55B H 1.1172 0.2871 0.8665 0.034 Uiso 1 1 calc R U . . .
C56B C 1.12330(11) 0.29808(16) 0.97813(14) 0.0246(5) Uani 1 1 d . . . . .
H56B H 1.0932 0.2607 0.9883 0.029 Uiso 1 1 calc R U . . .
C12B C 1.03120(11) 0.52372(16) 1.13234(14) 0.0229(5) Uani 1 1 d . . . . .
H12B H 1.0540 0.5650 1.1563 0.028 Uiso 1 1 calc R U . . .
C13B C 0.97901(11) 0.54410(16) 1.10002(15) 0.0259(6) Uani 1 1 d . . . . .
H13B H 0.9655 0.5999 1.1014 0.031 Uiso 1 1 calc R U . . .
C14B C 0.94650(11) 0.48220(16) 1.06552(14) 0.0246(5) Uani 1 1 d . . . . .
H14B H 0.9101 0.4944 1.0441 0.030 Uiso 1 1 calc R U . . .
C36B C 0.87512(11) 0.10786(17) 1.09294(15) 0.0268(6) Uani 1 1 d . . . . .
H36B H 0.8980 0.1070 1.1369 0.032 Uiso 1 1 calc R U . . .
C35B C 0.85181(12) 0.03485(18) 1.06521(16) 0.0322(6) Uani 1 1 d . . . . .
H35B H 0.8589 -0.0165 1.0898 0.039 Uiso 1 1 calc R U . . .
C63 C 1.00168(13) 0.40417(18) 1.43106(16) 0.0333(6) Uani 1 1 d . . . . .
C64 C 0.81068(14) 0.1676(2) 1.30205(15) 0.0367(7) Uani 1 1 d . . . . .
C66 C 0.69465(14) 0.83494(19) 1.79483(16) 0.0364(7) Uani 1 1 d . . . . .
C1S C 0.51141(13) 0.79493(19) 1.31502(16) 0.0322(6) Uani 1 1 d . U . . .
S1A S 0.45995(6) 0.81864(13) 1.38147(7) 0.0284(3) Uani 0.755(4) 1 d . U P A 1
O1A O 0.4896(3) 0.8788(4) 1.4277(3) 0.0782(18) Uani 0.755(4) 1 d . U P A 1
O2A O 0.4114(3) 0.8500(4) 1.3392(3) 0.066(2) Uani 0.755(4) 1 d . U P A 1
O3A O 0.45073(13) 0.7398(2) 1.41503(17) 0.0486(9) Uani 0.755(4) 1 d . U P A 1
F11A F 0.55886(13) 0.7655(4) 1.34228(18) 0.0769(14) Uani 0.755(4) 1 d . U P A 1
F12A F 0.52356(19) 0.8600(2) 1.2719(2) 0.0775(13) Uani 0.755(4) 1 d . U P A 1
F13A F 0.49280(16) 0.7381(3) 1.2666(2) 0.0706(13) Uani 0.755(4) 1 d . U P A 1
S1B S 0.4569(2) 0.8573(5) 1.3720(3) 0.0450(14) Uani 0.245(4) 1 d . U P A 2
O1B O 0.4630(6) 0.9386(7) 1.3425(7) 0.073(4) Uani 0.245(4) 1 d . U P A 2
O2B O 0.4070(11) 0.8263(17) 1.3468(16) 0.088(6) Uani 0.245(4) 1 d . U P A 2
O3B O 0.4774(9) 0.8439(12) 1.4456(9) 0.074(5) Uani 0.245(4) 1 d . U P A 2
F11B F 0.5147(10) 0.7205(7) 1.3413(7) 0.131(8) Uani 0.245(4) 1 d . . P A 2
F12B F 0.4966(4) 0.7936(9) 1.2508(4) 0.052(3) Uani 0.245(4) 1 d . . P A 2
F13B F 0.5585(4) 0.8388(11) 1.3228(9) 0.093(5) Uani 0.245(4) 1 d . . P A 2

loop_
_atom_site_aniso_label
_atom_site_aniso_U_11
_atom_site_aniso_U_22
_atom_site_aniso_U_33
_atom_site_aniso_U_23
_atom_site_aniso_U_13
_atom_site_aniso_U_12
P4 0.0182(3) 0.0218(3) 0.0210(3) 0.0007(3) -0.0034(2) -0.0029(3)
S2 0.0361(4) 0.0234(3) 0.0255(3) -0.0029(3) -0.0003(3) 0.0035(3)
S3 0.0221(3) 0.0254(3) 0.0225(3) -0.0023(3) -0.0015(2) 0.0013(3)
S5 0.0241(3) 0.0247(3) 0.0217(3) -0.0020(3) 0.0037(2) -0.0045(3)
P1 0.0185(3) 0.0249(3) 0.0183(3) 0.0029(3) 0.0024(2) 0.0003(3)
P2 0.0204(3) 0.0283(4) 0.0191(3) 0.0014(3) 0.0030(2) -0.0023(3)
P3 0.0160(3) 0.0198(3) 0.0215(3) -0.0013(2) -0.0022(2) -0.0013(2)
F1 0.0215(8) 0.0449(10) 0.0273(8) 0.0054(7) 0.0082(6) -0.0005(7)
F2 0.0314(9) 0.0414(10) 0.0244(8) 0.0049(7) 0.0091(7) -0.0040(7)
F3 0.0282(8) 0.0342(9) 0.0294(8) 0.0079(7) -0.0116(7) -0.0048(7)
F4 0.0197(8) 0.0331(9) 0.0329(8) -0.0017(7) -0.0082(6) -0.0007(6)
F5 0.0472(11) 0.0277(9) 0.0464(10) -0.0114(8) 0.0026(8) -0.0007(8)
F6 0.1119(19) 0.0615(14) 0.0234(9) -0.0046(9) -0.0101(11) 0.0404(13)
F7 0.0437(12) 0.0564(13) 0.0733(14) -0.0065(11) 0.0309(10) 0.0004(10)
F8 0.0644(13) 0.0621(13) 0.0301(10) 0.0102(9) -0.0099(9) 0.0132(10)
F9 0.0995(18) 0.0592(14) 0.0432(12) 0.0100(10) 0.0020(12) -0.0420(13)
F10 0.0600(14) 0.1072(19) 0.0416(12) 0.0111(12) 0.0263(10) 0.0252(13)
F14 0.0862(17) 0.0911(18) 0.0422(12) -0.0016(12) -0.0321(12) 0.0039(14)
F15 0.0785(15) 0.0600(13) 0.0408(11) -0.0102(10) 0.0357(11) -0.0066(11)
F16 0.0913(17) 0.0444(12) 0.0521(12) -0.0225(10) 0.0228(12) -0.0302(11)
O1 0.0432(12) 0.0222(10) 0.0448(12) -0.0002(9) 0.0026(10) 0.0013(9)
O2 0.0347(12) 0.0369(12) 0.0458(13) -0.0036(10) 0.0121(10) 0.0022(9)
O3 0.0576(14) 0.0363(12) 0.0289(11) -0.0053(9) -0.0110(10) 0.0136(10)
O4 0.0284(11) 0.0466(13) 0.0322(11) 0.0042(9) -0.0073(8) 0.0012(9)
O5 0.0524(14) 0.0306(11) 0.0416(12) -0.0102(9) -0.0115(10) -0.0042(10)
O6 0.0361(12) 0.0422(12) 0.0343(11) -0.0021(9) 0.0103(9) 0.0089(10)
O10 0.0262(10) 0.0332(11) 0.0446(12) -0.0086(9) 0.0140(9) -0.0044(9)
O11 0.0335(12) 0.0575(14) 0.0362(12) 0.0150(10) 0.0010(9) 0.0042(10)
O12 0.0470(13) 0.0288(11) 0.0394(12) -0.0027(9) 0.0132(10) -0.0140(9)
N1 0.0188(10) 0.0230(11) 0.0201(10) 0.0005(8) -0.0024(8) -0.0016(8)
N2 0.0182(10) 0.0176(10) 0.0181(10) 0.0005(8) 0.0022(8) -0.0005(8)
C44A 0.0282(14) 0.0376(16) 0.0200(13) 0.0039(11) -0.0005(11) -0.0023(12)
C43A 0.0231(13) 0.0271(14) 0.0272(14) 0.0074(11) -0.0017(11) -0.0041(11)
C42A 0.0217(13) 0.0255(13) 0.0244(13) 0.0012(10) -0.0004(10) -0.0029(10)
C41A 0.0153(11) 0.0241(12) 0.0194(12) 0.0011(10) 0.0024(9) -0.0015(10)
C111 0.0259(14) 0.0278(14) 0.0199(12) -0.0036(11) -0.0022(10) 0.0040(11)
C11A 0.0228(13) 0.0233(13) 0.0190(12) -0.0008(10) -0.0067(10) 0.0017(10)
C15A 0.0198(13) 0.0298(14) 0.0214(12) 0.0053(11) -0.0054(10) -0.0002(11)
C222 0.0211(13) 0.0400(16) 0.0207(13) 0.0022(11) 0.0017(10) 0.0000(12)
C31A 0.0207(13) 0.0273(13) 0.0231(13) -0.0009(11) -0.0008(10) -0.0032(10)
C32A 0.0241(14) 0.0323(15) 0.0371(16) 0.0062(12) 0.0006(12) -0.0055(12)
C33A 0.0273(15) 0.0253(15) 0.061(2) 0.0042(14) -0.0032(14) -0.0050(12)
C34A 0.0280(15) 0.0303(15) 0.0522(19) -0.0123(14) -0.0080(14) -0.0011(12)
C51A 0.0222(13) 0.0246(13) 0.0273(14) 0.0069(11) -0.0053(10) -0.0041(11)
C56A 0.0250(14) 0.0221(13) 0.0350(15) -0.0005(11) -0.0040(11) -0.0025(11)
C55A 0.0313(16) 0.0236(14) 0.058(2) -0.0051(14) -0.0136(14) -0.0001(12)
C54A 0.049(2) 0.0215(15) 0.075(3) 0.0107(16) -0.0312(19) -0.0031(14)
C53A 0.054(2) 0.0436(19) 0.048(2) 0.0256(17) -0.0203(17) -0.0157(17)
C52A 0.0388(17) 0.0399(17) 0.0306(15) 0.0136(13) -0.0054(13) -0.0090(14)
C45A 0.0369(16) 0.0352(16) 0.0236(14) -0.0042(12) -0.0013(12) -0.0044(13)
C46A 0.0297(14) 0.0238(13) 0.0266(14) 0.0003(11) 0.0005(11) -0.0020(11)
C12A 0.0329(15) 0.0235(14) 0.0325(15) -0.0033(11) -0.0109(12) 0.0019(11)
C13A 0.0357(17) 0.0238(14) 0.0478(18) 0.0068(13) -0.0173(14) -0.0079(12)
C14A 0.0219(14) 0.0370(16) 0.0370(16) 0.0128(13) -0.0080(12) -0.0079(12)
C21A 0.0259(13) 0.0222(13) 0.0190(12) 0.0042(10) -0.0017(10) 0.0015(10)
C22A 0.0325(15) 0.0258(14) 0.0223(13) 0.0041(11) 0.0018(11) 0.0039(11)
C23A 0.0479(18) 0.0239(14) 0.0171(13) 0.0020(10) -0.0050(12) 0.0022(12)
C24A 0.0351(16) 0.0243(14) 0.0290(14) 0.0067(11) -0.0116(12) -0.0038(12)
C25A 0.0249(14) 0.0287(15) 0.0421(17) 0.0019(13) -0.0012(12) -0.0012(12)
C26A 0.0254(14) 0.0241(13) 0.0287(14) -0.0026(11) 0.0002(11) -0.0002(11)
C36A 0.0322(15) 0.0289(14) 0.0256(14) 0.0002(11) 0.0031(11) -0.0028(12)
C35A 0.0325(16) 0.0394(17) 0.0309(15) -0.0105(13) -0.0005(12) -0.0002(13)
C24B 0.054(2) 0.0287(16) 0.0467(19) -0.0066(14) 0.0259(17) -0.0010(14)
C23B 0.0361(17) 0.0375(17) 0.052(2) -0.0068(15) 0.0075(15) 0.0064(14)
C22B 0.0307(15) 0.0346(16) 0.0306(15) -0.0108(12) -0.0011(12) 0.0046(12)
C21B 0.0286(14) 0.0222(13) 0.0181(12) -0.0004(10) 0.0038(10) -0.0057(10)
C444 0.0190(12) 0.0247(13) 0.0223(12) 0.0014(10) 0.0013(10) -0.0013(10)
C15B 0.0173(12) 0.0226(12) 0.0189(12) 0.0013(10) 0.0040(9) -0.0015(10)
C11B 0.0186(12) 0.0214(12) 0.0176(12) 0.0020(9) 0.0043(9) -0.0014(10)
C333 0.0230(13) 0.0181(12) 0.0217(12) -0.0043(10) -0.0002(10) -0.0043(10)
C51B 0.0180(12) 0.0216(12) 0.0231(12) -0.0011(10) 0.0023(10) 0.0012(10)
C52B 0.0249(14) 0.0338(15) 0.0331(15) -0.0043(12) 0.0040(11) -0.0082(12)
C53B 0.0307(16) 0.0423(18) 0.0400(17) -0.0005(14) 0.0114(13) -0.0125(13)
C54B 0.0327(15) 0.0365(16) 0.0287(15) 0.0014(12) 0.0130(12) 0.0031(13)
C34B 0.0222(14) 0.0292(15) 0.0418(16) -0.0119(12) 0.0090(12) -0.0065(11)
C33B 0.0218(14) 0.0397(16) 0.0322(15) -0.0150(13) -0.0027(11) 0.0018(12)
C32B 0.0251(14) 0.0274(14) 0.0271(14) -0.0026(11) -0.0018(11) 0.0044(11)
C31B 0.0168(12) 0.0217(12) 0.0243(13) -0.0036(10) 0.0015(10) -0.0008(10)
C25B 0.069(2) 0.0393(18) 0.0307(16) -0.0147(14) 0.0133(16) -0.0092(17)
C26B 0.0445(18) 0.0384(17) 0.0260(15) -0.0061(13) -0.0008(13) -0.0088(14)
C41B 0.0222(12) 0.0174(12) 0.0206(12) 0.0000(10) -0.0039(10) 0.0012(10)
C42B 0.0281(14) 0.0191(12) 0.0235(13) -0.0010(10) 0.0013(10) 0.0006(10)
C43B 0.0338(15) 0.0286(14) 0.0250(14) 0.0054(11) 0.0039(11) -0.0028(12)
C44B 0.0422(17) 0.0192(13) 0.0337(15) 0.0050(11) -0.0033(13) -0.0041(12)
C45B 0.0463(18) 0.0193(13) 0.0400(17) -0.0013(12) 0.0011(14) 0.0070(12)
C46B 0.0288(15) 0.0255(14) 0.0345(15) -0.0002(12) 0.0041(12) 0.0057(11)
C55B 0.0295(15) 0.0311(15) 0.0247(14) -0.0042(11) 0.0002(11) 0.0017(12)
C56B 0.0214(13) 0.0234(13) 0.0290(14) -0.0017(11) 0.0022(10) -0.0039(10)
C12B 0.0252(13) 0.0199(12) 0.0241(13) -0.0047(10) 0.0075(10) -0.0008(10)
C13B 0.0282(14) 0.0198(13) 0.0300(14) -0.0002(11) 0.0071(11) 0.0051(11)
C14B 0.0190(13) 0.0255(13) 0.0296(14) 0.0032(11) 0.0047(10) 0.0046(10)
C36B 0.0270(14) 0.0271(14) 0.0265(14) 0.0017(11) 0.0032(11) -0.0007(11)
C35B 0.0314(15) 0.0270(14) 0.0386(16) 0.0025(12) 0.0081(13) -0.0047(12)
C63 0.0417(17) 0.0306(15) 0.0276(15) 0.0001(12) 0.0034(12) 0.0029(13)
C64 0.0413(17) 0.0468(19) 0.0222(14) -0.0006(13) 0.0013(12) 0.0027(14)
C66 0.0469(19) 0.0357(16) 0.0266(15) -0.0022(13) 0.0040(13) -0.0065(14)
C1S 0.0314(15) 0.0348(16) 0.0303(15) -0.0010(12) 0.0013(12) -0.0027(12)
S1A 0.0303(6) 0.0356(8) 0.0194(5) -0.0001(6) 0.0043(4) 0.0098(6)
O1A 0.084(3) 0.086(4) 0.065(4) -0.052(3) 0.023(3) -0.025(3)
O2A 0.057(4) 0.104(5) 0.037(2) 0.031(2) 0.012(2) 0.057(4)
O3A 0.0466(19) 0.0539(19) 0.0467(18) 0.0239(15) 0.0216(14) 0.0119(15)
F11A 0.0248(16) 0.158(5) 0.0475(18) -0.001(2) 0.0000(12) 0.030(2)
F12A 0.094(3) 0.057(2) 0.084(3) 0.0172(19) 0.059(2) -0.005(2)
F13A 0.057(2) 0.095(3) 0.061(3) -0.051(2) 0.0228(17) -0.028(2)
S1B 0.049(3) 0.046(3) 0.041(3) -0.005(2) 0.023(2) -0.001(3)
O1B 0.092(8) 0.051(6) 0.078(7) 0.003(5) 0.027(7) 0.003(6)
O2B 0.045(9) 0.107(12) 0.113(13) 0.007(11) 0.013(7) -0.032(9)
O3B 0.109(12) 0.088(11) 0.026(6) -0.007(6) 0.007(7) 0.033(9)
F11B 0.29(2) 0.035(6) 0.067(8) -0.002(5) 0.032(11) 0.062(10)
F12B 0.045(6) 0.095(9) 0.016(4) -0.011(5) 0.002(3) 0.026(6)
F13B 0.018(5) 0.126(12) 0.134(12) -0.077(10) -0.001(6) -0.008(6)

loop_
_atom_type_symbol
_atom_type_description
_atom_type_scat_dispersion_real
_atom_type_scat_dispersion_imag
_atom_type_scat_source
C C 0.0033 0.0016 'International Tables Vol C Tables 4.2.6.8 and 6.1.1.4'
H H 0.0000 0.0000 'International Tables Vol C Tables 4.2.6.8 and 6.1.1.4'
N N 0.0061 0.0033 'International Tables Vol C Tables 4.2.6.8 and 6.1.1.4'
O O 0.0106 0.0060 'International Tables Vol C Tables 4.2.6.8 and 6.1.1.4'
F F 0.0171 0.0103 'International Tables Vol C Tables 4.2.6.8 and 6.1.1.4'
P P 0.1023 0.0942 'International Tables Vol C Tables 4.2.6.8 and 6.1.1.4'
S S 0.1246 0.1234 'International Tables Vol C Tables 4.2.6.8 and 6.1.1.4'

loop_
_geom_angle_atom_site_label_1
_geom_angle_atom_site_label_2
_geom_angle_atom_site_label_3
_geom_angle
F3 P4 C31B 105.48(11)
F3 P4 C21B 104.77(11)
C31B P4 C21B 113.67(12)
F3 P4 C444 106.50(11)
C31B P4 C444 112.61(12)
C21B P4 C444 112.93(12)
O3 S2 O1 115.66(14)
O3 S2 O2 113.36(14)
O1 S2 O2 115.28(13)
O3 S2 C63 104.62(13)
O1 S2 C63 102.96(13)
O2 S2 C63 102.74(14)
O6 S3 O5 116.10(14)
O6 S3 O4 114.40(13)
O5 S3 O4 114.24(13)
O6 S3 C64 103.82(14)
O5 S3 C64 103.64(14)
O4 S3 C64 102.24(13)
O11 S5 O12 116.01(14)
O11 S5 O10 114.11(13)
O12 S5 O10 114.41(12)
O11 S5 C66 103.43(14)
O12 S5 C66 103.01(13)
O10 S5 C66 103.58(14)
F1 P1 C41A 107.03(10)
F1 P1 C51A 104.36(11)
C41A P1 C51A 114.80(12)
F1 P1 C111 100.05(11)
C41A P1 C111 111.50(12)
C51A P1 C111 117.15(13)
F2 P2 C31A 106.27(11)
F2 P2 C21A 105.15(11)
C31A P2 C21A 113.94(12)
F2 P2 C222 106.02(11)
C31A P2 C222 111.01(13)
C21A P2 C222 113.65(13)
F4 P3 C41B 105.66(10)
F4 P3 C51B 104.22(10)
C41B P3 C51B 115.03(12)
F4 P3 C333 101.01(10)
C41B P3 C333 115.80(12)
C51B P3 C333 112.99(12)
C15A N1 C11A 117.5(2)
C11B N2 C15B 117.6(2)
C43A C44A C45A 120.4(2)
C43A C44A H44A 119.8
C45A C44A H44A 119.8
C44A C43A C42A 120.0(3)
C44A C43A H43A 120.0
C42A C43A H43A 120.0
C43A C42A C41A 119.7(2)
C43A C42A H42A 120.2
C41A C42A H42A 120.2
C42A C41A C46A 120.4(2)
C42A C41A P1 117.21(19)
C46A C41A P1 122.2(2)
C11A C111 P1 113.47(17)
C11A C111 H11A 108.9
P1 C111 H11A 108.9
C11A C111 H11B 108.9
P1 C111 H11B 108.9
H11A C111 H11B 107.7
N1 C11A C12A 123.3(2)
N1 C11A C111 115.1(2)
C12A C11A C111 121.6(2)
N1 C15A C14A 122.6(3)
N1 C15A C222 116.1(2)
C14A C15A C222 121.2(2)
C15A C222 P2 113.74(18)
C15A C222 H22A 108.8
P2 C222 H22A 108.8
C15A C222 H22B 108.8
P2 C222 H22B 108.8
H22A C222 H22B 107.7
C36A C31A C32A 121.0(3)
C36A C31A P2 119.0(2)
C32A C31A P2 120.0(2)
C33A C32A C31A 119.0(3)
C33A C32A H32A 120.5
C31A C32A H32A 120.5
C32A C33A C34A 120.4(3)
C32A C33A H33A 119.8
C34A C33A H33A 119.8
C35A C34A C33A 120.2(3)
C35A C34A H34A 119.9
C33A C34A H34A 119.9
C56A C51A C52A 120.7(3)
C56A C51A P1 121.4(2)
C52A C51A P1 117.9(2)
C55A C56A C51A 119.6(3)
C55A C56A H56A 120.2
C51A C56A H56A 120.2
C54A C55A C56A 120.1(3)
C54A C55A H55A 120.0
C56A C55A H55A 120.0
C53A C54A C55A 120.4(3)
C53A C54A H54A 119.8
C55A C54A H54A 119.8
C54A C53A C52A 120.7(3)
C54A C53A H53A 119.6
C52A C53A H53A 119.6
C53A C52A C51A 118.4(3)
C53A C52A H52A 120.8
C51A C52A H52A 120.8
C44A C45A C46A 120.7(3)
C44A C45A H45A 119.7
C46A C45A H45A 119.7
C45A C46A C41A 118.8(3)
C45A C46A H46A 120.6
C41A C46A H46A 120.6
C13A C12A C11A 118.4(3)
C13A C12A H12A 120.8
C11A C12A H12A 120.8
C12A C13A C14A 118.8(3)
C12A C13A H13A 120.6
C14A C13A H13A 120.6
C15A C14A C13A 119.3(3)
C15A C14A H14A 120.3
C13A C14A H14A 120.3
C26A C21A C22A 120.5(2)
C26A C21A P2 120.2(2)
C22A C21A P2 119.3(2)
C23A C22A C21A 119.3(3)
C23A C22A H22C 120.3
C21A C22A H22C 120.3
C22A C23A C24A 120.3(3)
C22A C23A H23A 119.8
C24A C23A H23A 119.8
C25A C24A C23A 120.2(3)
C25A C24A H24A 119.9
C23A C24A H24A 119.9
C24A C25A C26A 120.4(3)
C24A C25A H25A 119.8
C26A C25A H25A 119.8
C25A C26A C21A 119.3(3)
C25A C26A H26A 120.4
C21A C26A H26A 120.4
C35A C36A C31A 118.8(3)
C35A C36A H36A 120.6
C31A C36A H36A 120.6
C34A C35A C36A 120.6(3)
C34A C35A H35A 119.7
C36A C35A H35A 119.7
C23B C24B C25B 120.7(3)
C23B C24B H24B 119.6
C25B C24B H24B 119.6
C24B C23B C22B 120.2(3)
C24B C23B H23B 119.9
C22B C23B H23B 119.9
C23B C22B C21B 119.5(3)
C23B C22B H22D 120.3
C21B C22B H22D 120.3
C22B C21B C26B 120.4(3)
C22B C21B P4 119.6(2)
C26B C21B P4 120.0(2)
C15B C444 P4 110.67(17)
C15B C444 H44B 109.5
P4 C444 H44B 109.5
C15B C444 H44C 109.5
P4 C444 H44C 109.5
H44B C444 H44C 108.1
N2 C15B C14B 123.0(2)
N2 C15B C444 115.7(2)
C14B C15B C444 121.3(2)
N2 C11B C12B 123.3(2)
N2 C11B C333 115.9(2)
C12B C11B C333 120.9(2)
C11B C333 P3 114.42(17)
C11B C333 H33B 108.7
P3 C333 H33B 108.7
C11B C333 H33C 108.7
P3 C333 H33C 108.7
H33B C333 H33C 107.6
C56B C51B C52B 120.0(2)
C56B C51B P3 122.97(19)
C52B C51B P3 117.0(2)
C53B C52B C51B 119.6(3)
C53B C52B H52B 120.2
C51B C52B H52B 120.2
C52B C53B C54B 120.2(3)
C52B C53B H53B 119.9
C54B C53B H53B 119.9
C53B C54B C55B 120.8(3)
C53B C54B H54B 119.6
C55B C54B H54B 119.6
C33B C34B C35B 120.7(3)
C33B C34B H34B 119.6
C35B C34B H34B 119.6
C34B C33B C32B 120.7(3)
C34B C33B H33D 119.6
C32B C33B H33D 119.6
C33B C32B C31B 118.3(3)
C33B C32B H32B 120.8
C31B C32B H32B 120.8
C36B C31B C32B 120.7(2)
C36B C31B P4 119.5(2)
C32B C31B P4 119.8(2)
C24B C25B C26B 120.8(3)
C24B C25B H25B 119.6
C26B C25B H25B 119.6
C25B C26B C21B 118.4(3)
C25B C26B H26B 120.8
C21B C26B H26B 120.8
C42B C41B C46B 120.6(2)
C42B C41B P3 119.93(19)
C46B C41B P3 119.3(2)
C43B C42B C41B 119.6(2)
C43B C42B H42B 120.2
C41B C42B H42B 120.2
C44B C43B C42B 120.3(3)
C44B C43B H43B 119.9
C42B C43B H43B 119.9
C43B C44B C45B 119.9(3)
C43B C44B H44D 120.1
C45B C44B H44D 120.1
C44B C45B C46B 121.1(3)
C44B C45B H45B 119.5
C46B C45B H45B 119.5
C45B C46B C41B 118.6(3)
C45B C46B H46B 120.7
C41B C46B H46B 120.7
C54B C55B C56B 119.5(3)
C54B C55B H55B 120.3
C56B C55B H55B 120.3
C51B C56B C55B 119.9(2)
C51B C56B H56B 120.1
C55B C56B H56B 120.1
C13B C12B C11B 118.5(2)
C13B C12B H12B 120.8
C11B C12B H12B 120.8
C12B C13B C14B 119.4(2)
C12B C13B H13B 120.3
C14B C13B H13B 120.3
C15B C14B C13B 118.3(2)
C15B C14B H14B 120.9
C13B C14B H14B 120.9
C35B C36B C31B 119.5(3)
C35B C36B H36B 120.2
C31B C36B H36B 120.2
C34B C35B C36B 119.9(3)
C34B C35B H35B 120.0
C36B C35B H35B 120.0
F5 C63 F6 108.5(3)
F5 C63 F7 106.9(2)
F6 C63 F7 107.1(3)
F5 C63 S2 111.94(19)
F6 C63 S2 111.3(2)
F7 C63 S2 110.7(2)
F9 C64 F8 107.1(3)
F9 C64 F10 107.8(3)
F8 C64 F10 106.9(2)
F9 C64 S3 111.7(2)
F8 C64 S3 112.4(2)
F10 C64 S3 110.6(2)
F15 C66 F16 107.2(3)
F15 C66 F14 107.2(3)
F16 C66 F14 107.9(3)
F15 C66 S5 111.6(2)
F16 C66 S5 111.7(2)
F14 C66 S5 111.0(2)
F12B C1S F11B 110.9(9)
F12B C1S F13B 109.1(10)
F11B C1S F13B 114.5(12)
F11A C1S F13A 105.4(4)
F11A C1S F12A 108.1(4)
F13A C1S F12A 102.4(3)
F11A C1S S1A 114.3(2)
F13A C1S S1A 112.4(2)
F12A C1S S1A 113.2(2)
F12B C1S S1B 110.5(5)
F11B C1S S1B 108.0(7)
F13B C1S S1B 103.5(5)
O3A S1A O1A 114.8(3)
O3A S1A O2A 114.2(4)
O1A S1A O2A 115.8(5)
O3A S1A C1S 102.63(18)
O1A S1A C1S 102.3(3)
O2A S1A C1S 104.6(3)
O2B S1B O1B 108.0(14)
O2B S1B O3B 122.1(16)
O1B S1B O3B 117.3(11)
O2B S1B C1S 102.2(14)
O1B S1B C1S 101.1(5)
O3B S1B C1S 102.5(9)

loop_
_geom_bond_atom_site_label_1
_geom_bond_atom_site_label_2
_geom_bond_distance
P4 F3 1.5432(16)
P4 C31B 1.773(3)
P4 C21B 1.774(3)
P4 C444 1.788(2)
S2 O3 1.435(2)
S2 O1 1.447(2)
S2 O2 1.450(2)
S2 C63 1.815(3)
S3 O6 1.434(2)
S3 O5 1.436(2)
S3 O4 1.448(2)
S3 C64 1.822(3)
S5 O11 1.437(2)
S5 O12 1.441(2)
S5 O10 1.4506(19)
S5 C66 1.817(3)
P1 F1 1.5572(15)
P1 C41A 1.772(2)
P1 C51A 1.774(3)
P1 C111 1.794(3)
P2 F2 1.5442(16)
P2 C31A 1.769(3)
P2 C21A 1.784(3)
P2 C222 1.792(3)
P3 F4 1.5567(15)
P3 C41B 1.765(3)
P3 C51B 1.767(3)
P3 C333 1.791(2)
F5 C63 1.324(3)
F6 C63 1.328(3)
F7 C63 1.336(4)
F8 C64 1.332(3)
F9 C64 1.326(4)
F10 C64 1.336(4)
F14 C66 1.331(4)
F15 C66 1.326(4)
F16 C66 1.327(4)
N1 C15A 1.342(3)
N1 C11A 1.343(3)
N2 C11B 1.340(3)
N2 C15B 1.351(3)
C44A C43A 1.379(4)
C44A C45A 1.381(4)
C44A H44A 0.9500
C43A C42A 1.385(4)
C43A H43A 0.9500
C42A C41A 1.396(4)
C42A H42A 0.9500
C41A C46A 1.396(4)
C111 C11A 1.510(4)
C111 H11A 0.9900
C111 H11B 0.9900
C11A C12A 1.393(4)
C15A C14A 1.384(4)
C15A C222 1.516(4)
C222 H22A 0.9900
C222 H22B 0.9900
C31A C36A 1.396(4)
C31A C32A 1.398(4)
C32A C33A 1.388(4)
C32A H32A 0.9500
C33A C34A 1.389(5)
C33A H33A 0.9500
C34A C35A 1.380(4)
C34A H34A 0.9500
C51A C56A 1.389(4)
C51A C52A 1.401(4)
C56A C55A 1.384(4)
C56A H56A 0.9500
C55A C54A 1.381(5)
C55A H55A 0.9500
C54A C53A 1.380(5)
C54A H54A 0.9500
C53A C52A 1.390(5)
C53A H53A 0.9500
C52A H52A 0.9500
C45A C46A 1.389(4)
C45A H45A 0.9500
C46A H46A 0.9500
C12A C13A 1.377(4)
C12A H12A 0.9500
C13A C14A 1.387(4)
C13A H13A 0.9500
C14A H14A 0.9500
C21A C26A 1.395(4)
C21A C22A 1.405(4)
C22A C23A 1.378(4)
C22A H22C 0.9500
C23A C24A 1.398(4)
C23A H23A 0.9500
C24A C25A 1.381(4)
C24A H24A 0.9500
C25A C26A 1.390(4)
C25A H25A 0.9500
C26A H26A 0.9500
C36A C35A 1.394(4)
C36A H36A 0.9500
C35A H35A 0.9500
C24B C23B 1.371(5)
C24B C25B 1.372(5)
C24B H24B 0.9500
C23B C22B 1.390(4)
C23B H23B 0.9500
C22B C21B 1.391(4)
C22B H22D 0.9500
C21B C26B 1.403(4)
C444 C15B 1.516(3)
C444 H44B 0.9900
C444 H44C 0.9900
C15B C14B 1.391(3)
C11B C12B 1.390(3)
C11B C333 1.512(3)
C333 H33B 0.9900
C333 H33C 0.9900
C51B C56B 1.387(4)
C51B C52B 1.408(4)
C52B C53B 1.375(4)
C52B H52B 0.9500
C53B C54B 1.382(4)
C53B H53B 0.9500
C54B C55B 1.389(4)
C54B H54B 0.9500
C34B C33B 1.381(4)
C34B C35B 1.381(4)
C34B H34B 0.9500
C33B C32B 1.390(4)
C33B H33D 0.9500
C32B C31B 1.402(4)
C32B H32B 0.9500
C31B C36B 1.399(4)
C25B C26B 1.394(5)
C25B H25B 0.9500
C26B H26B 0.9500
C41B C42B 1.392(4)
C41B C46B 1.397(4)
C42B C43B 1.386(4)
C42B H42B 0.9500
C43B C44B 1.380(4)
C43B H43B 0.9500
C44B C45B 1.384(4)
C44B H44D 0.9500
C45B C46B 1.385(4)
C45B H45B 0.9500
C46B H46B 0.9500
C55B C56B 1.392(4)
C55B H55B 0.9500
C56B H56B 0.9500
C12B C13B 1.383(4)
C12B H12B 0.9500
C13B C14B 1.391(4)
C13B H13B 0.9500
C14B H14B 0.9500
C36B C35B 1.382(4)
C36B H36B 0.9500
C35B H35B 0.9500
C1S F12B 1.211(9)
C1S F11B 1.288(11)
C1S F11A 1.295(4)
C1S F13B 1.314(11)
C1S F13A 1.333(4)
C1S F12A 1.343(4)
C1S S1A 1.780(3)
C1S S1B 1.950(6)
S1A O3A 1.425(4)
S1A O1A 1.446(6)
S1A O2A 1.446(6)
S1B O2B 1.34(3)
S1B O1B 1.421(14)
S1B O3B 1.427(18)

loop_
_geom_torsion_atom_site_label_1
_geom_torsion_atom_site_label_2
_geom_torsion_atom_site_label_3
_geom_torsion_atom_site_label_4
_geom_torsion
C45A C44A C43A C42A -1.0(4)
C44A C43A C42A C41A 2.0(4)
C43A C42A C41A C46A -1.3(4)
C43A C42A C41A P1 173.9(2)
F1 P1 C41A C42A -87.1(2)
C51A P1 C41A C42A 157.66(19)
C111 P1 C41A C42A 21.4(2)
F1 P1 C41A C46A 88.1(2)
C51A P1 C41A C46A -27.2(3)
C111 P1 C41A C46A -163.5(2)
F1 P1 C111 C11A 172.27(18)
C41A P1 C111 C11A 59.4(2)
C51A P1 C111 C11A -75.8(2)
C15A N1 C11A C12A -0.4(4)
C15A N1 C11A C111 179.0(2)
P1 C111 C11A N1 25.2(3)
P1 C111 C11A C12A -155.3(2)
C11A N1 C15A C14A 0.7(4)
C11A N1 C15A C222 -178.9(2)
N1 C15A C222 P2 87.4(2)
C14A C15A C222 P2 -92.2(3)
F2 P2 C222 C15A -53.2(2)
C31A P2 C222 C15A -168.24(19)
C21A P2 C222 C15A 61.8(2)
F2 P2 C31A C36A -168.8(2)
C21A P2 C31A C36A 75.9(2)
C222 P2 C31A C36A -53.9(2)
F2 P2 C31A C32A 9.1(2)
C21A P2 C31A C32A -106.2(2)
C222 P2 C31A C32A 123.9(2)
C36A C31A C32A C33A -0.3(4)
P2 C31A C32A C33A -178.1(2)
C31A C32A C33A C34A -0.5(4)
C32A C33A C34A C35A 0.8(4)
F1 P1 C51A C56A -151.9(2)
C41A P1 C51A C56A -35.1(3)
C111 P1 C51A C56A 98.6(2)
F1 P1 C51A C52A 30.1(2)
C41A P1 C51A C52A 146.9(2)
C111 P1 C51A C52A -79.4(2)
C52A C51A C56A C55A 0.2(4)
P1 C51A C56A C55A -177.8(2)
C51A C56A C55A C54A 0.2(4)
C56A C55A C54A C53A -0.6(5)
C55A C54A C53A C52A 0.6(5)
C54A C53A C52A C51A -0.2(5)
C56A C51A C52A C53A -0.2(4)
P1 C51A C52A C53A 177.8(2)
C43A C44A C45A C46A -0.8(4)
C44A C45A C46A C41A 1.6(4)
C42A C41A C46A C45A -0.5(4)
P1 C41A C46A C45A -175.5(2)
N1 C11A C12A C13A -0.1(4)
C111 C11A C12A C13A -179.5(2)
C11A C12A C13A C14A 0.5(4)
N1 C15A C14A C13A -0.3(4)
C222 C15A C14A C13A 179.2(2)
C12A C13A C14A C15A -0.2(4)
F2 P2 C21A C26A -137.8(2)
C31A P2 C21A C26A -21.8(3)
C222 P2 C21A C26A 106.7(2)
F2 P2 C21A C22A 42.2(2)
C31A P2 C21A C22A 158.1(2)
C222 P2 C21A C22A -73.4(2)
C26A C21A C22A C23A 0.7(4)
P2 C21A C22A C23A -179.2(2)
C21A C22A C23A C24A -0.8(4)
C22A C23A C24A C25A 0.4(4)
C23A C24A C25A C26A 0.2(4)
C24A C25A C26A C21A -0.4(4)
C22A C21A C26A C25A -0.1(4)
P2 C21A C26A C25A 179.9(2)
C32A C31A C36A C35A 0.7(4)
P2 C31A C36A C35A 178.5(2)
C33A C34A C35A C36A -0.3(4)
C31A C36A C35A C34A -0.4(4)
C25B C24B C23B C22B 0.6(5)
C24B C23B C22B C21B 0.9(5)
C23B C22B C21B C26B -2.0(4)
C23B C22B C21B P4 176.6(2)
F3 P4 C21B C22B -160.4(2)
C31B P4 C21B C22B -45.8(3)
C444 P4 C21B C22B 84.1(2)
F3 P4 C21B C26B 18.1(2)
C31B P4 C21B C26B 132.8(2)
C444 P4 C21B C26B -97.4(2)
F3 P4 C444 C15B -54.73(19)
C31B P4 C444 C15B -169.86(17)
C21B P4 C444 C15B 59.7(2)
C11B N2 C15B C14B 0.4(3)
C11B N2 C15B C444 -178.2(2)
P4 C444 C15B N2 86.0(2)
P4 C444 C15B C14B -92.7(2)
C15B N2 C11B C12B -2.1(3)
C15B N2 C11B C333 176.2(2)
N2 C11B C333 P3 26.7(3)
C12B C11B C333 P3 -155.05(19)
F4 P3 C333 C11B 170.10(17)
C41B P3 C333 C11B -76.4(2)
C51B P3 C333 C11B 59.3(2)
F4 P3 C51B C56B 142.8(2)
C41B P3 C51B C56B 27.6(3)
C333 P3 C51B C56B -108.5(2)
F4 P3 C51B C52B -38.7(2)
C41B P3 C51B C52B -153.9(2)
C333 P3 C51B C52B 70.0(2)
C56B C51B C52B C53B -0.3(4)
P3 C51B C52B C53B -178.8(2)
C51B C52B C53B C54B 0.8(5)
C52B C53B C54B C55B -0.7(5)
C35B C34B C33B C32B -0.7(4)
C34B C33B C32B C31B -0.2(4)
C33B C32B C31B C36B 0.6(4)
C33B C32B C31B P4 -179.3(2)
F3 P4 C31B C36B 9.6(2)
C21B P4 C31B C36B -104.6(2)
C444 P4 C31B C36B 125.4(2)
F3 P4 C31B C32B -170.5(2)
C21B P4 C31B C32B 75.3(2)
C444 P4 C31B C32B -54.7(2)
C23B C24B C25B C26B -0.9(5)
C24B C25B C26B C21B -0.2(5)
C22B C21B C26B C25B 1.6(4)
P4 C21B C26B C25B -176.9(2)
F4 P3 C41B C42B 105.9(2)
C51B P3 C41B C42B -139.8(2)
C333 P3 C41B C42B -5.0(2)
F4 P3 C41B C46B -68.7(2)
C51B P3 C41B C46B 45.6(2)
C333 P3 C41B C46B -179.6(2)
C46B C41B C42B C43B 2.1(4)
P3 C41B C42B C43B -172.4(2)
C41B C42B C43B C44B -1.6(4)
C42B C43B C44B C45B 0.0(4)
C43B C44B C45B C46B 1.0(5)
C44B C45B C46B C41B -0.5(4)
C42B C41B C46B C45B -1.1(4)
P3 C41B C46B C45B 173.5(2)
C53B C54B C55B C56B 0.1(4)
C52B C51B C56B C55B -0.4(4)
P3 C51B C56B C55B 178.1(2)
C54B C55B C56B C51B 0.5(4)
N2 C11B C12B C13B 1.8(4)
C333 C11B C12B C13B -176.3(2)
C11B C12B C13B C14B 0.1(4)
N2 C15B C14B C13B 1.5(4)
C444 C15B C14B C13B -180.0(2)
C12B C13B C14B C15B -1.7(4)
C32B C31B C36B C35B -0.2(4)
P4 C31B C36B C35B 179.7(2)
C33B C34B C35B C36B 1.1(4)
C31B C36B C35B C34B -0.6(4)
O3 S2 C63 F5 -64.0(2)
O1 S2 C63 F5 174.7(2)
O2 S2 C63 F5 54.6(2)
O3 S2 C63 F6 174.3(2)
O1 S2 C63 F6 53.0(3)
O2 S2 C63 F6 -67.1(2)
O3 S2 C63 F7 55.2(2)
O1 S2 C63 F7 -66.1(2)
O2 S2 C63 F7 173.9(2)
O6 S3 C64 F9 58.6(3)
O5 S3 C64 F9 -179.7(2)
O4 S3 C64 F9 -60.6(3)
O6 S3 C64 F8 -61.8(2)
O5 S3 C64 F8 59.9(2)
O4 S3 C64 F8 178.9(2)
O6 S3 C64 F10 178.7(2)
O5 S3 C64 F10 -59.5(2)
O4 S3 C64 F10 59.5(2)
O11 S5 C66 F15 -62.4(2)
O12 S5 C66 F15 58.8(2)
O10 S5 C66 F15 178.3(2)
O11 S5 C66 F16 57.6(3)
O12 S5 C66 F16 178.8(2)
O10 S5 C66 F16 -61.7(3)
O11 S5 C66 F14 178.1(2)
O12 S5 C66 F14 -60.7(3)
O10 S5 C66 F14 58.8(2)
F11A C1S S1A O3A -60.5(4)
F13A C1S S1A O3A 59.6(4)
F12A C1S S1A O3A 175.0(3)
F11A C1S S1A O1A 58.8(5)
F13A C1S S1A O1A 178.9(4)
F12A C1S S1A O1A -65.7(4)
F11A C1S S1A O2A 180.0(5)
F13A C1S S1A O2A -60.0(5)
F12A C1S S1A O2A 55.5(5)
